data_7233374
loop_
_publ_author_name
'Cheisson, Thibault'
'Jian, Jiwen'
'Su, Jing'
'Eaton, Teresa M.'
'Gau, Michael'
'Carroll, Patrick'
'Batista, Enrique R.'
'Yang, Ping'
'Gibson, John K.'
'Schelter, Eric J.'

_publ_section_title
;
 Halide Anion Discrimination by a Tripodal Hydroxylamine Ligand in Gas and
 Condensed Phases
;
_journal_name_full 'Physical Chemistry Chemical Physics'
_journal_paper_doi 10.1039/C9CP03764K
_journal_year 2019
_chemical_formula_moiety '2(I), 2(C33 H49 N4 O3), C2 H6 O'
_chemical_formula_sum 'C68 H104 I2 N8 O7'
_chemical_formula_weight 1399.39
_space_group_crystal_system monoclinic
_space_group_IT_number 14
_space_group_name_Hall '-P 2ybc'
_space_group_name_H-M_alt 'P 1 21/c 1'
_symmetry_space_group_name_Hall '-P 2ybc'
_symmetry_space_group_name_H-M 'P 1 21/c 1'
_atom_sites_solution_hydrogens geom
_atom_sites_solution_primary dual
_audit_creation_date 2017-12-27
_audit_creation_method
;
Olex2 1.2-dev
(compiled 2017.12.21 svn.r3473 for OlexSys, GUI svn.r5450)
;
_audit_update_record
;
2019-03-06 deposited with the CCDC.    2019-08-12 downloaded from the CCDC.
;
_cell_angle_alpha 90
_cell_angle_beta 90.4500(10)
_cell_angle_gamma 90
_cell_formula_units_Z 4
_cell_length_a 9.8928(4)
_cell_length_b 34.9965(14)
_cell_length_c 20.5965(8)
_cell_measurement_reflns_used 9670
_cell_measurement_temperature 100
_cell_measurement_theta_max 27.48
_cell_measurement_theta_min 2.53
_cell_volume 7130.6(5)
_computing_data_collection 'Bruker APEX2 v2014.11-0'
_computing_data_reduction 'Bruker SAINT v8.34A'
_computing_publication_material 'Olex2 (Dolomanov et al., 2009)'
_computing_structure_refinement 'SHELXL (Sheldrick, 2015)'
_computing_structure_solution 'ShelXT (Sheldrick, 2015)'
_diffrn_ambient_temperature 100
_diffrn_measured_fraction_theta_full 0.999
_diffrn_measured_fraction_theta_max 0.995
_diffrn_measurement_device 'CCD area detector'
_diffrn_measurement_device_type 'Bruker APEXII'
_diffrn_measurement_method '\w and \f scans'
_diffrn_radiation_monochromator graphite
_diffrn_radiation_type MoK\a
_diffrn_radiation_wavelength 0.71073
_diffrn_reflns_av_R_equivalents 0.0269
_diffrn_reflns_av_unetI/netI 0.0300
_diffrn_reflns_Laue_measured_fraction_full 0.999
_diffrn_reflns_Laue_measured_fraction_max 0.995
_diffrn_reflns_limit_h_max 12
_diffrn_reflns_limit_h_min -9
_diffrn_reflns_limit_k_max 41
_diffrn_reflns_limit_k_min -45
_diffrn_reflns_limit_l_max 26
_diffrn_reflns_limit_l_min -25
_diffrn_reflns_number 57042
_diffrn_reflns_point_group_measured_fraction_full 0.999
_diffrn_reflns_point_group_measured_fraction_max 0.995
_diffrn_reflns_theta_full 25.242
_diffrn_reflns_theta_max 27.521
_diffrn_reflns_theta_min 1.978
_diffrn_source 'sealed tube'
_exptl_absorpt_coefficient_mu 0.936
_exptl_absorpt_correction_T_max 0.7456
_exptl_absorpt_correction_T_min 0.6877
_exptl_absorpt_correction_type multi-scan
_exptl_absorpt_process_details 'SADABS v2014/4'
_exptl_crystal_colour yellow
_exptl_crystal_density_diffrn 1.304
_exptl_crystal_description block
_exptl_crystal_F_000 2920
_exptl_crystal_size_max 0.31
_exptl_crystal_size_mid 0.20
_exptl_crystal_size_min 0.18
_refine_diff_density_max 2.315
_refine_diff_density_min -0.654
_refine_diff_density_rms 0.093
_refine_ls_extinction_method none
_refine_ls_goodness_of_fit_ref 1.072
_refine_ls_hydrogen_treatment constr
_refine_ls_matrix_type full
_refine_ls_number_parameters 812
_refine_ls_number_reflns 16335
_refine_ls_number_restraints 0
_refine_ls_restrained_S_all 1.072
_refine_ls_R_factor_all 0.0576
_refine_ls_R_factor_gt 0.0483
_refine_ls_shift/su_max 0.001
_refine_ls_shift/su_mean 0.000
_refine_ls_structure_factor_coef Fsqd
_refine_ls_weighting_details 'w=1/[\s^2^(Fo^2^)+(0.0548P)^2^+12.9049P] where P=(Fo^2^+2Fc^2^)/3'
_refine_ls_weighting_scheme calc
_refine_ls_wR_factor_gt 0.1197
_refine_ls_wR_factor_ref 0.1243
_reflns_number_gt 13979
_reflns_number_total 16335
_reflns_threshold_expression 'I > 2\s(I)'
_cod_data_source_file c9cp03764k3.cif
_cod_data_source_block 40229
_cod_database_code 7233374
_shelx_shelxl_version_number 2017/1
_shelx_estimated_absorpt_t_max 0.972
_shelx_estimated_absorpt_t_min 0.754

loop_
_space_group_symop_operation_xyz
'x, y, z'
'-x, y+1/2, -z+1/2'
'-x, -y, -z'
'x, -y-1/2, z-1/2'

loop_
_atom_site_label
_atom_site_type_symbol
_atom_site_fract_x
_atom_site_fract_y
_atom_site_fract_z
_atom_site_U_iso_or_equiv
_atom_site_adp_type
_atom_site_occupancy
_atom_site_site_symmetry_order
_atom_site_calc_flag
_atom_site_refinement_flags_posn
_atom_site_refinement_flags_occupancy
_atom_site_disorder_assembly
_atom_site_disorder_group
I1 I 0.67438(2) 0.53778(2) 0.30287(2) 0.03104(7) Uani 1 1 d . . . .
O1 O 0.5595(5) 0.48354(12) 0.42909(16) 0.0861(14) Uani 1 1 d . . . .
H1 H 0.565546 0.497806 0.396442 0.129 Uiso 1 1 calc GR . . .
O2 O 1.0359(2) 0.33587(6) 0.25022(13) 0.0363(6) Uani 1 1 d . . . .
H2 H 0.969223 0.321992 0.259092 0.054 Uiso 1 1 calc GR . . .
O3 O 0.6372(2) 0.47484(7) 0.08052(11) 0.0322(5) Uani 1 1 d . . . .
H3 H 0.699514 0.489717 0.092054 0.048 Uiso 1 1 calc GR . . .
N1 N 0.6637(4) 0.45311(11) 0.42555(15) 0.0527(9) Uani 1 1 d . . . .
N2 N 0.9890(2) 0.37101(7) 0.22081(12) 0.0208(5) Uani 1 1 d . . . .
N3 N 0.5547(2) 0.46543(7) 0.13624(12) 0.0218(5) Uani 1 1 d . . . .
N4 N 0.7079(2) 0.42857(7) 0.29450(11) 0.0211(5) Uani 1 1 d . . . .
H4 H 0.715828 0.450647 0.325120 0.028 Uiso 1 1 calc R . . .
C1 C 0.7300(3) 0.39339(10) 0.33437(15) 0.0308(7) Uani 1 1 d . . . .
H1a H 0.819951 0.394628 0.355625 0.041 Uiso 1 1 calc R . . .
H1b H 0.728108 0.370645 0.305804 0.041 Uiso 1 1 calc R . . .
C2 C 0.6209(4) 0.38958(13) 0.38598(18) 0.0444(9) Uani 1 1 d . . . .
C3 C 0.5495(5) 0.35518(16) 0.3890(2) 0.0596(13) Uani 1 1 d . . . .
H5 H 0.573516 0.334365 0.361786 0.079 Uiso 1 1 calc R . . .
C4 C 0.4417(5) 0.3517(2) 0.4327(3) 0.081(2) Uani 1 1 d . . . .
H6 H 0.394137 0.328230 0.435803 0.107 Uiso 1 1 calc R . . .
C5 C 0.4042(6) 0.3822(3) 0.4712(3) 0.091(2) Uani 1 1 d . . . .
H7 H 0.328985 0.380075 0.499404 0.122 Uiso 1 1 calc R . . .
C6 C 0.4740(5) 0.4145(2) 0.4686(2) 0.0756(18) Uani 1 1 d . . . .
H8 H 0.447525 0.435430 0.495013 0.101 Uiso 1 1 calc R . . .
C7 C 0.5862(4) 0.41871(14) 0.42769(18) 0.0499(10) Uani 1 1 d . . . .
C8 C 0.7595(6) 0.45899(15) 0.4813(2) 0.0660(14) Uani 1 1 d . . . .
C9 C 0.8700(5) 0.42794(14) 0.4765(2) 0.0566(11) Uani 1 1 d . . . .
H9a H 0.919730 0.431174 0.435940 0.085 Uiso 1 1 calc GR . . .
H9b H 0.827752 0.402617 0.477199 0.085 Uiso 1 1 calc GR . . .
H9c H 0.932556 0.430342 0.513430 0.085 Uiso 1 1 calc GR . . .
C10 C 0.6882(8) 0.4558(2) 0.5483(2) 0.097(2) Uani 1 1 d . . . .
H10a H 0.755283 0.458616 0.583205 0.145 Uiso 1 1 calc GR . . .
H10b H 0.644410 0.430749 0.551813 0.145 Uiso 1 1 calc GR . . .
H10c H 0.619950 0.475951 0.551961 0.145 Uiso 1 1 calc GR . . .
C11 C 0.8209(8) 0.49847(16) 0.4733(3) 0.093(2) Uani 1 1 d . . . .
H11a H 0.852901 0.501549 0.428727 0.139 Uiso 1 1 calc GR . . .
H11b H 0.897104 0.501425 0.503636 0.139 Uiso 1 1 calc GR . . .
H11c H 0.752437 0.517926 0.482520 0.139 Uiso 1 1 calc GR . . .
C12 C 0.8155(3) 0.43452(8) 0.24337(13) 0.0212(6) Uani 1 1 d . . . .
H12a H 0.806477 0.414422 0.209792 0.028 Uiso 1 1 calc R . . .
H12b H 0.800740 0.459542 0.222047 0.028 Uiso 1 1 calc R . . .
C13 C 0.9564(3) 0.43337(8) 0.27133(13) 0.0207(5) Uani 1 1 d . . . .
C14 C 1.0032(3) 0.46397(10) 0.30866(16) 0.0321(7) Uani 1 1 d . . . .
H14 H 0.949167 0.486253 0.312908 0.043 Uiso 1 1 calc R . . .
C15 C 1.1266(4) 0.46212(11) 0.33924(17) 0.0392(8) Uani 1 1 d . . . .
H15 H 1.158467 0.483171 0.364135 0.052 Uiso 1 1 calc R . . .
C16 C 1.2046(3) 0.42949(12) 0.33373(15) 0.0372(8) Uani 1 1 d . . . .
H16 H 1.287663 0.427689 0.356955 0.049 Uiso 1 1 calc R . . .
C17 C 1.1627(3) 0.39925(10) 0.29454(14) 0.0280(7) Uani 1 1 d . . . .
H17 H 1.218062 0.377241 0.290155 0.037 Uiso 1 1 calc R . . .
C18 C 1.0390(3) 0.40140(8) 0.26171(13) 0.0200(5) Uani 1 1 d . . . .
C19 C 1.0391(3) 0.37118(9) 0.15192(15) 0.0266(6) Uani 1 1 d . . . .
C20 C 0.9981(4) 0.40880(10) 0.11935(15) 0.0336(7) Uani 1 1 d . . . .
H20a H 0.899390 0.411003 0.118753 0.050 Uiso 1 1 calc GR . . .
H20b H 1.031837 0.409231 0.074740 0.050 Uiso 1 1 calc GR . . .
H20c H 1.037015 0.430259 0.143711 0.050 Uiso 1 1 calc GR . . .
C21 C 0.9680(4) 0.33784(12) 0.1179(2) 0.0445(9) Uani 1 1 d . . . .
H21a H 0.996048 0.313746 0.138129 0.067 Uiso 1 1 calc GR . . .
H21b H 0.992464 0.337611 0.071859 0.067 Uiso 1 1 calc GR . . .
H21c H 0.869879 0.340804 0.121806 0.067 Uiso 1 1 calc GR . . .
C22 C 1.1922(3) 0.36626(10) 0.14760(17) 0.0324(7) Uani 1 1 d . . . .
H22a H 1.237166 0.387486 0.170072 0.049 Uiso 1 1 calc GR . . .
H22b H 1.219111 0.366061 0.101911 0.049 Uiso 1 1 calc GR . . .
H22c H 1.218629 0.342074 0.168060 0.049 Uiso 1 1 calc GR . . .
C23 C 0.5681(3) 0.43167(9) 0.26299(14) 0.0228(6) Uani 1 1 d . . . .
H23a H 0.499142 0.423820 0.294888 0.030 Uiso 1 1 calc R . . .
H23b H 0.550760 0.458703 0.251463 0.030 Uiso 1 1 calc R . . .
C24 C 0.5531(3) 0.40742(8) 0.20283(14) 0.0214(6) Uani 1 1 d . . . .
C25 C 0.5471(3) 0.36767(9) 0.20757(16) 0.0270(6) Uani 1 1 d . . . .
H25 H 0.538399 0.356173 0.249108 0.036 Uiso 1 1 calc R . . .
C26 C 0.5536(3) 0.34474(9) 0.15333(17) 0.0297(7) Uani 1 1 d . . . .
H26 H 0.551389 0.317722 0.157581 0.039 Uiso 1 1 calc R . . .
C27 C 0.5635(3) 0.36137(9) 0.09259(16) 0.0287(7) Uani 1 1 d . . . .
H27 H 0.571590 0.345722 0.055134 0.038 Uiso 1 1 calc R . . .
C28 C 0.5616(3) 0.40093(9) 0.08625(15) 0.0251(6) Uani 1 1 d . . . .
H28 H 0.565032 0.412081 0.044242 0.033 Uiso 1 1 calc R . . .
C29 C 0.5547(3) 0.42442(8) 0.14081(13) 0.0205(5) Uani 1 1 d . . . .
C30 C 0.4179(3) 0.48344(9) 0.12507(15) 0.0250(6) Uani 1 1 d . . . .
C31 C 0.3311(3) 0.47685(10) 0.18493(15) 0.0277(6) Uani 1 1 d . . . .
H31a H 0.321734 0.449346 0.192589 0.041 Uiso 1 1 calc GR . . .
H31b H 0.241577 0.488152 0.177890 0.041 Uiso 1 1 calc GR . . .
H31c H 0.374344 0.488825 0.222769 0.041 Uiso 1 1 calc GR . . .
C32 C 0.4413(4) 0.52650(9) 0.11830(18) 0.0364(8) Uani 1 1 d . . . .
H32a H 0.497468 0.535533 0.154591 0.055 Uiso 1 1 calc GR . . .
H32b H 0.354188 0.539808 0.118716 0.055 Uiso 1 1 calc GR . . .
H32c H 0.487326 0.531714 0.077278 0.055 Uiso 1 1 calc GR . . .
C33 C 0.3449(4) 0.46796(10) 0.06462(16) 0.0323(7) Uani 1 1 d . . . .
H33a H 0.403955 0.470448 0.026857 0.048 Uiso 1 1 calc GR . . .
H33b H 0.261744 0.482559 0.057114 0.048 Uiso 1 1 calc GR . . .
H33c H 0.322480 0.440973 0.071243 0.048 Uiso 1 1 calc GR . . .
I1' I 0.76061(2) 0.27878(2) 0.28659(2) 0.04455(8) Uani 1 1 d . . . .
O1' O 0.6844(3) 0.18264(9) 0.32349(17) 0.0319(7) Uani 0.73 1 d . P A 1
H1' H 0.695341 0.206390 0.320961 0.048 Uiso 0.73 1 calc GR P A 1
O2' O 0.4765(4) 0.24783(11) 0.36427(19) 0.0295(8) Uani 0.6 1 d . P B 1
H2' H 0.544913 0.252356 0.341610 0.044 Uiso 0.6 1 calc GR P B 1
O1" O 0.8819(8) 0.1939(2) 0.3092(5) 0.0305(18) Uani 0.27 1 d . P A 2
H1" H 0.830897 0.210688 0.293133 0.046 Uiso 0.27 1 calc GR P A 2
O2" O 0.4646(6) 0.22105(17) 0.2778(3) 0.0373(14) Uani 0.4 1 d . P B 2
H2" H 0.528629 0.236760 0.279987 0.056 Uiso 0.4 1 calc GR P B 2
O3' O 0.6559(3) 0.20416(8) 0.18505(14) 0.0509(7) Uani 1 1 d . . . .
H3' H 0.698208 0.221262 0.205365 0.076 Uiso 1 1 calc GR . . .
N1' N 0.8091(3) 0.16489(8) 0.32905(14) 0.0319(6) Uani 1 1 d . . . .
N2' N 0.3851(3) 0.22549(8) 0.32853(14) 0.0305(6) Uani 1 1 d . . . .
N3' N 0.6012(4) 0.21972(9) 0.12651(15) 0.0424(7) Uani 1 1 d . . . .
N4' N 0.5000(2) 0.14627(7) 0.24429(11) 0.0195(5) Uani 1 1 d . . . .
H4' H 0.544800 0.171275 0.253818 0.026 Uiso 1 1 calc R . . .
C1' C 0.5782(3) 0.11515(8) 0.27892(14) 0.0216(6) Uani 1 1 d . . . .
H1a' H 0.575890 0.120156 0.326204 0.029 Uiso 1 1 calc R . . .
H1b' H 0.532540 0.090401 0.270992 0.029 Uiso 1 1 calc R . . .
C2' C 0.7238(3) 0.11178(9) 0.25828(15) 0.0238(6) Uani 1 1 d . . . .
C3' C 0.7573(3) 0.08267(10) 0.21518(17) 0.0340(7) Uani 1 1 d . . . .
H9 H 0.688245 0.066048 0.199814 0.045 Uiso 1 1 calc R . . .
C4' C 0.8896(4) 0.07724(11) 0.19395(18) 0.0383(8) Uani 1 1 d . . . .
H10 H 0.910024 0.057038 0.164818 0.051 Uiso 1 1 calc R . . .
C5' C 0.9886(4) 0.10102(11) 0.21523(18) 0.0388(8) Uani 1 1 d . . . .
H5' H 1.078404 0.097878 0.200091 0.052 Uiso 1 1 calc R . . .
C6' C 0.9596(3) 0.12975(10) 0.25876(17) 0.0338(7) Uani 1 1 d . . . .
H6' H 1.029789 0.146366 0.272909 0.045 Uiso 1 1 calc R . . .
C7' C 0.8278(3) 0.13496(9) 0.28266(15) 0.0250(6) Uani 1 1 d . . . .
C8' C 0.8345(3) 0.15576(9) 0.39950(16) 0.0294(7) Uani 1 1 d . . . .
C9' C 0.8116(6) 0.19211(13) 0.4370(2) 0.0617(13) Uani 1 1 d . . . .
H9a' H 0.872575 0.212027 0.421135 0.092 Uiso 1 1 calc GR . . .
H9b' H 0.829585 0.187533 0.483251 0.092 Uiso 1 1 calc GR . . .
H9c' H 0.717672 0.200419 0.431171 0.092 Uiso 1 1 calc GR . . .
C10' C 0.9817(4) 0.14328(11) 0.40869(18) 0.0392(8) Uani 1 1 d . . . .
H10a' H 0.996966 0.119337 0.385175 0.059 Uiso 1 1 calc GR . . .
H10b' H 1.000488 0.139384 0.455003 0.059 Uiso 1 1 calc GR . . .
H10c' H 1.041790 0.163112 0.391770 0.059 Uiso 1 1 calc GR . . .
C11' C 0.7442(4) 0.12409(12) 0.42371(18) 0.0416(9) Uani 1 1 d . . . .
H11a' H 0.649611 0.132351 0.421227 0.062 Uiso 1 1 calc GR . . .
H11b' H 0.767808 0.118082 0.468859 0.062 Uiso 1 1 calc GR . . .
H11c' H 0.756488 0.101306 0.396739 0.062 Uiso 1 1 calc GR . . .
C12' C 0.3573(3) 0.14790(9) 0.26974(14) 0.0227(6) Uani 1 1 d . . . .
H12a' H 0.307269 0.168101 0.246003 0.030 Uiso 1 1 calc R . . .
H12b' H 0.312141 0.123246 0.260322 0.030 Uiso 1 1 calc R . . .
C13' C 0.3481(3) 0.15574(8) 0.34142(14) 0.0208(6) Uani 1 1 d . . . .
C14' C 0.3257(3) 0.12490(9) 0.38341(16) 0.0289(7) Uani 1 1 d . . . .
H14' H 0.317300 0.099863 0.366028 0.038 Uiso 1 1 calc R . . .
C15' C 0.3155(3) 0.13032(11) 0.44986(16) 0.0343(8) Uani 1 1 d . . . .
H15' H 0.300635 0.109118 0.477719 0.046 Uiso 1 1 calc R . . .
C16' C 0.3271(3) 0.16663(11) 0.47535(16) 0.0351(8) Uani 1 1 d . . . .
H16' H 0.319795 0.170457 0.520856 0.047 Uiso 1 1 calc R . . .
C17' C 0.3490(3) 0.19722(10) 0.43517(15) 0.0300(7) Uani 1 1 d . . . .
H17' H 0.358381 0.222019 0.453422 0.040 Uiso 1 1 calc R . . .
C18' C 0.3580(3) 0.19267(9) 0.36814(14) 0.0224(6) Uani 1 1 d . . . .
C19' C 0.2650(3) 0.25040(9) 0.30956(18) 0.0330(7) Uani 1 1 d . . . .
C20' C 0.3239(5) 0.28388(13) 0.2717(3) 0.0642(14) Uani 1 1 d . . . .
H20a' H 0.376585 0.300174 0.301145 0.096 Uiso 1 1 calc GR . . .
H20b' H 0.250272 0.298808 0.252179 0.096 Uiso 1 1 calc GR . . .
H20c' H 0.382712 0.274147 0.237350 0.096 Uiso 1 1 calc GR . . .
C21' C 0.1881(4) 0.26430(12) 0.3686(2) 0.0484(10) Uani 1 1 d . . . .
H21a' H 0.146340 0.242447 0.390471 0.073 Uiso 1 1 calc GR . . .
H21b' H 0.117586 0.282294 0.354832 0.073 Uiso 1 1 calc GR . . .
H21c' H 0.250636 0.277102 0.398643 0.073 Uiso 1 1 calc GR . . .
C22' C 0.1698(4) 0.22831(12) 0.2657(2) 0.0437(9) Uani 1 1 d . . . .
H22a' H 0.217398 0.220767 0.226159 0.066 Uiso 1 1 calc GR . . .
H22b' H 0.092290 0.244427 0.254153 0.066 Uiso 1 1 calc GR . . .
H22c' H 0.138141 0.205420 0.288375 0.066 Uiso 1 1 calc GR . . .
C23' C 0.5000(3) 0.14022(9) 0.17153(14) 0.0247(6) Uani 1 1 d . . . .
H23a' H 0.594445 0.140922 0.156014 0.033 Uiso 1 1 calc R . . .
H23b' H 0.463114 0.114540 0.161819 0.033 Uiso 1 1 calc R . . .
C24' C 0.4183(3) 0.16970(10) 0.13480(14) 0.0285(7) Uani 1 1 d . . . .
C25' C 0.2847(4) 0.16019(12) 0.11856(16) 0.0389(8) Uani 1 1 d . . . .
H25' H 0.251226 0.135650 0.129903 0.052 Uiso 1 1 calc R . . .
C26' C 0.2003(4) 0.18544(16) 0.08659(19) 0.0539(12) Uani 1 1 d . . . .
H26' H 0.110462 0.178178 0.075510 0.072 Uiso 1 1 calc R . . .
C27' C 0.2472(5) 0.22112(16) 0.0709(2) 0.0589(13) Uani 1 1 d . . . .
H27' H 0.189322 0.238876 0.049638 0.078 Uiso 1 1 calc R . . .
C28' C 0.3787(5) 0.23124(13) 0.08614(19) 0.0497(10) Uani 1 1 d . . . .
H28' H 0.409769 0.256156 0.075627 0.066 Uiso 1 1 calc R . . .
C29' C 0.4672(4) 0.20558(10) 0.11671(16) 0.0349(7) Uani 1 1 d . . . .
C30' C 0.7023(4) 0.21306(12) 0.0729(2) 0.0449(9) Uani 1 1 d . . . .
C31' C 0.8280(5) 0.23558(16) 0.0913(3) 0.0672(14) Uani 1 1 d . . . .
H31a' H 0.803113 0.262161 0.100220 0.101 Uiso 1 1 calc GR . . .
H31b' H 0.892407 0.234787 0.055452 0.101 Uiso 1 1 calc GR . . .
H31c' H 0.869595 0.224323 0.130206 0.101 Uiso 1 1 calc GR . . .
C32' C 0.6437(5) 0.23020(14) 0.0101(2) 0.0576(12) Uani 1 1 d . . . .
H32a' H 0.562378 0.216006 -0.002735 0.086 Uiso 1 1 calc GR . . .
H32b' H 0.710971 0.228461 -0.024440 0.086 Uiso 1 1 calc GR . . .
H32c' H 0.620320 0.257058 0.017413 0.086 Uiso 1 1 calc GR . . .
C33' C 0.7344(5) 0.17088(12) 0.0632(2) 0.0501(10) Uani 1 1 d . . . .
H33a' H 0.772002 0.160267 0.103459 0.075 Uiso 1 1 calc GR . . .
H33b' H 0.800436 0.168115 0.028248 0.075 Uiso 1 1 calc GR . . .
H33c' H 0.651423 0.157127 0.051480 0.075 Uiso 1 1 calc GR . . .
C34 C 0.9837(4) 0.52945(13) 0.0756(2) 0.0470(9) Uani 1 1 d . . . .
H34a H 0.957967 0.504621 0.057303 0.071 Uiso 1 1 calc GR . . .
H34b H 1.082067 0.532443 0.073573 0.071 Uiso 1 1 calc GR . . .
H34c H 0.939999 0.549901 0.050649 0.071 Uiso 1 1 calc GR . . .
C35 C 0.9398(4) 0.53153(11) 0.14435(18) 0.0374(8) Uani 1 1 d . . . .
H35a H 0.983812 0.511021 0.170021 0.050 Uiso 1 1 calc R . . .
H35b H 0.965923 0.556465 0.163365 0.050 Uiso 1 1 calc R . . .
O4 O 0.7974(3) 0.52715(8) 0.14581(13) 0.0434(6) Uani 1 1 d . . . .
H4a H 0.770772 0.528505 0.184367 0.065 Uiso 1 1 calc GR . . .

loop_
_atom_site_aniso_label
_atom_site_aniso_U_11
_atom_site_aniso_U_22
_atom_site_aniso_U_33
_atom_site_aniso_U_23
_atom_site_aniso_U_13
_atom_site_aniso_U_12
I1 0.03013(11) 0.02614(11) 0.03691(12) -0.00059(8) 0.00375(8) 0.00664(8)
O1 0.125(3) 0.094(3) 0.0402(19) 0.0160(18) 0.031(2) 0.059(3)
O2 0.0280(12) 0.0229(11) 0.0581(16) 0.0111(11) 0.0044(11) 0.0011(9)
O3 0.0377(13) 0.0321(12) 0.0269(12) 0.0044(9) 0.0146(10) -0.0058(10)
N1 0.076(3) 0.057(2) 0.0248(16) 0.0018(14) 0.0059(16) 0.0122(19)
N2 0.0198(11) 0.0188(11) 0.0237(12) 0.0017(9) 0.0010(9) -0.0014(9)
N3 0.0224(12) 0.0239(12) 0.0193(12) 0.0043(9) 0.0054(9) -0.0019(9)
N4 0.0197(11) 0.0268(12) 0.0167(11) 0.0009(9) 0.0001(9) -0.0030(10)
C1 0.0286(16) 0.0397(18) 0.0240(15) 0.0088(13) -0.0049(12) -0.0031(13)
C2 0.0379(19) 0.064(3) 0.0311(19) 0.0208(18) -0.0033(15) -0.0003(18)
C3 0.047(2) 0.084(3) 0.047(2) 0.031(2) -0.0121(19) -0.019(2)
C4 0.048(3) 0.128(5) 0.065(3) 0.058(4) -0.010(2) -0.024(3)
C5 0.053(3) 0.171(7) 0.051(3) 0.059(4) 0.017(2) 0.012(4)
C6 0.056(3) 0.137(5) 0.034(2) 0.037(3) 0.008(2) 0.015(3)
C7 0.050(2) 0.074(3) 0.0251(18) 0.0147(18) -0.0025(16) 0.010(2)
C8 0.105(4) 0.061(3) 0.031(2) -0.006(2) -0.005(2) 0.005(3)
C9 0.066(3) 0.061(3) 0.043(2) -0.003(2) -0.011(2) -0.013(2)
C10 0.163(7) 0.104(5) 0.023(2) 0.000(2) -0.001(3) 0.037(5)
C11 0.175(7) 0.060(3) 0.043(3) -0.007(2) -0.023(4) 0.010(4)
C12 0.0221(14) 0.0258(14) 0.0158(13) 0.0018(11) 0.0041(10) 0.0013(11)
C13 0.0214(14) 0.0244(14) 0.0164(13) -0.0010(10) 0.0019(10) -0.0020(11)
C14 0.0331(17) 0.0340(17) 0.0292(17) -0.0114(13) 0.0016(13) -0.0044(14)
C15 0.0362(18) 0.052(2) 0.0293(17) -0.0163(16) -0.0004(14) -0.0122(16)
C16 0.0213(15) 0.072(3) 0.0186(15) 0.0035(15) -0.0071(12) -0.0121(16)
C17 0.0190(14) 0.0421(18) 0.0229(15) 0.0078(13) -0.0002(11) 0.0000(13)
C18 0.0161(12) 0.0265(14) 0.0176(13) 0.0040(11) 0.0021(10) -0.0042(11)
C19 0.0245(15) 0.0280(15) 0.0273(16) -0.0086(12) 0.0026(12) -0.0032(12)
C20 0.0364(17) 0.048(2) 0.0169(15) 0.0009(13) 0.0028(12) 0.0058(15)
C21 0.040(2) 0.047(2) 0.046(2) -0.0243(18) 0.0029(17) -0.0102(17)
C22 0.0260(16) 0.0342(17) 0.0372(18) -0.0069(14) 0.0078(13) 0.0007(13)
C23 0.0184(13) 0.0310(15) 0.0192(14) 0.0014(11) -0.0001(10) -0.0017(11)
C24 0.0172(13) 0.0248(14) 0.0221(14) 0.0006(11) -0.0033(10) -0.0025(11)
C25 0.0217(14) 0.0295(16) 0.0299(16) 0.0060(12) -0.0063(12) -0.0062(12)
C26 0.0229(15) 0.0220(14) 0.0440(19) -0.0012(13) -0.0111(13) -0.0020(12)
C27 0.0226(14) 0.0302(16) 0.0331(17) -0.0089(13) -0.0060(12) 0.0026(12)
C28 0.0219(14) 0.0315(16) 0.0219(14) -0.0016(12) -0.0034(11) 0.0013(12)
C29 0.0167(13) 0.0249(14) 0.0198(14) -0.0002(11) -0.0002(10) -0.0011(11)
C30 0.0274(15) 0.0232(14) 0.0244(15) 0.0024(11) -0.0011(12) 0.0025(12)
C31 0.0240(15) 0.0326(16) 0.0264(16) -0.0013(12) 0.0024(12) 0.0042(12)
C32 0.044(2) 0.0235(16) 0.042(2) 0.0044(14) 0.0039(16) 0.0024(14)
C33 0.0366(18) 0.0352(17) 0.0249(16) 0.0016(13) -0.0080(13) 0.0082(14)
I1' 0.03492(13) 0.03535(13) 0.06331(18) 0.01390(11) -0.00442(11) -0.01371(10)
O1' 0.0272(16) 0.0265(15) 0.0420(18) 0.0001(14) -0.0055(13) 0.0036(12)
O2' 0.0216(18) 0.0310(19) 0.036(2) -0.0022(16) 0.0031(15) -0.0128(15)
O1" 0.024(4) 0.016(4) 0.052(5) -0.001(3) 0.006(4) -0.002(3)
O2" 0.037(3) 0.028(3) 0.048(4) 0.002(3) 0.013(3) -0.006(2)
O3' 0.0617(19) 0.0452(16) 0.0457(16) 0.0104(13) -0.0122(13) -0.0160(14)
N1' 0.0386(16) 0.0237(13) 0.0333(15) 0.0012(11) 0.0033(12) 0.0077(11)
N2' 0.0197(12) 0.0312(14) 0.0407(16) 0.0084(12) 0.0018(11) -0.0035(10)
N3' 0.0505(19) 0.0432(18) 0.0333(16) 0.0065(13) -0.0013(14) -0.0102(15)
N4' 0.0205(11) 0.0190(11) 0.0190(11) 0.0023(9) -0.0006(9) -0.0012(9)
C1' 0.0185(13) 0.0222(13) 0.0241(14) 0.0059(11) -0.0010(11) -0.0011(11)
C2' 0.0214(14) 0.0251(14) 0.0249(15) 0.0008(11) 0.0002(11) 0.0007(11)
C3' 0.0320(17) 0.0341(17) 0.0360(18) -0.0077(14) -0.0006(14) 0.0008(14)
C4' 0.0380(19) 0.0404(19) 0.0365(19) -0.0115(15) 0.0033(15) 0.0104(15)
C5' 0.0291(17) 0.048(2) 0.039(2) -0.0029(16) 0.0103(14) 0.0051(15)
C6' 0.0257(16) 0.0356(18) 0.0401(19) -0.0009(14) 0.0057(14) -0.0028(13)
C7' 0.0246(15) 0.0245(14) 0.0258(15) 0.0011(11) 0.0017(12) 0.0019(12)
C8' 0.0290(16) 0.0290(16) 0.0303(17) -0.0032(13) 0.0000(13) 0.0010(13)
C9' 0.094(4) 0.050(3) 0.041(2) -0.0105(19) -0.001(2) 0.027(2)
C10' 0.0303(17) 0.049(2) 0.0384(19) -0.0034(16) -0.0057(14) -0.0015(15)
C11' 0.0366(19) 0.057(2) 0.0308(18) 0.0136(16) -0.0037(15) -0.0055(17)
C12' 0.0175(13) 0.0257(14) 0.0249(15) 0.0000(11) -0.0014(11) 0.0017(11)
C13' 0.0149(12) 0.0270(14) 0.0206(14) 0.0047(11) -0.0007(10) 0.0029(11)
C14' 0.0246(15) 0.0277(15) 0.0343(17) 0.0095(13) 0.0014(12) 0.0028(12)
C15' 0.0255(16) 0.048(2) 0.0300(17) 0.0204(15) 0.0027(13) 0.0045(14)
C16' 0.0274(16) 0.057(2) 0.0210(15) 0.0040(14) -0.0010(12) -0.0014(15)
C17' 0.0216(14) 0.0422(18) 0.0261(16) -0.0043(13) 0.0001(12) -0.0020(13)
C18' 0.0138(12) 0.0284(15) 0.0251(15) 0.0030(11) 0.0007(10) 0.0013(11)
C19' 0.0274(16) 0.0257(16) 0.046(2) 0.0078(14) 0.0039(14) 0.0022(13)
C20' 0.045(2) 0.049(3) 0.099(4) 0.042(3) 0.002(2) 0.001(2)
C21' 0.047(2) 0.041(2) 0.058(3) -0.0049(18) 0.0055(19) 0.0161(18)
C22' 0.0296(18) 0.049(2) 0.052(2) -0.0008(18) -0.0071(16) 0.0147(16)
C23' 0.0312(15) 0.0241(14) 0.0189(14) 0.0009(11) 0.0000(11) -0.0042(12)
C24' 0.0309(16) 0.0382(17) 0.0164(14) 0.0039(12) 0.0004(12) -0.0002(13)
C25' 0.0317(18) 0.063(2) 0.0224(16) 0.0033(15) -0.0018(13) -0.0037(16)
C26' 0.033(2) 0.096(4) 0.032(2) 0.012(2) -0.0038(16) 0.009(2)
C27' 0.053(3) 0.088(4) 0.035(2) 0.021(2) -0.0032(18) 0.025(2)
C28' 0.065(3) 0.049(2) 0.035(2) 0.0187(17) 0.0036(18) 0.013(2)
C29' 0.043(2) 0.0376(18) 0.0239(16) 0.0089(13) 0.0015(14) 0.0026(15)
C30' 0.048(2) 0.041(2) 0.045(2) 0.0061(17) 0.0089(17) -0.0120(17)
C31' 0.062(3) 0.068(3) 0.071(3) 0.007(3) 0.006(2) -0.028(3)
C32' 0.072(3) 0.054(3) 0.048(2) 0.019(2) 0.014(2) -0.011(2)
C33' 0.053(2) 0.046(2) 0.051(2) 0.0080(18) 0.0149(19) -0.0058(19)
C34 0.043(2) 0.054(2) 0.044(2) -0.0108(18) 0.0111(17) -0.0023(18)
C35 0.0358(18) 0.0377(19) 0.0388(19) 0.0025(15) -0.0003(15) -0.0050(15)
O4 0.0409(14) 0.0516(16) 0.0379(14) -0.0028(12) 0.0149(11) -0.0101(12)

loop_
_atom_type_symbol
_atom_type_description
_atom_type_scat_dispersion_real
_atom_type_scat_dispersion_imag
_atom_type_scat_source
C C 0.0033 0.0016 'International Tables Vol C Tables 4.2.6.8 and 6.1.1.4'
H H 0.0000 0.0000 'International Tables Vol C Tables 4.2.6.8 and 6.1.1.4'
I I -0.4742 1.8119 'International Tables Vol C Tables 4.2.6.8 and 6.1.1.4'
N N 0.0061 0.0033 'International Tables Vol C Tables 4.2.6.8 and 6.1.1.4'
O O 0.0106 0.0060 'International Tables Vol C Tables 4.2.6.8 and 6.1.1.4'

loop_
_geom_angle_atom_site_label_1
_geom_angle_atom_site_label_2
_geom_angle_atom_site_label_3
_geom_angle
O1 N1 C8 107.4(4)
C7 N1 O1 103.3(4)
C7 N1 C8 115.4(3)
O2 N2 C19 106.9(2)
C18 N2 O2 106.0(2)
C18 N2 C19 115.7(2)
O3 N3 C30 107.1(2)
C29 N3 O3 106.2(2)
C29 N3 C30 115.2(2)
C1 N4 C12 113.2(2)
C1 N4 C23 114.8(2)
C12 N4 C23 109.5(2)
N4 C1 C2 110.7(3)
C3 C2 C1 117.8(4)
C7 C2 C1 123.4(4)
C7 C2 C3 118.8(4)
C2 C3 C4 119.2(6)
C5 C4 C3 120.6(6)
C6 C5 C4 119.5(5)
C5 C6 C7 121.8(6)
C2 C7 N1 117.9(4)
C2 C7 C6 119.9(5)
C6 C7 N1 122.2(5)
N1 C8 C9 107.4(4)
N1 C8 C10 112.4(5)
N1 C8 C11 107.1(4)
C9 C8 C10 109.3(4)
C11 C8 C9 110.4(5)
C11 C8 C10 110.2(5)
C13 C12 N4 112.6(2)
C14 C13 C12 119.5(3)
C14 C13 C18 120.0(3)
C18 C13 C12 120.5(2)
C15 C14 C13 120.5(3)
C14 C15 C16 119.8(3)
C15 C16 C17 120.8(3)
C16 C17 C18 119.7(3)
C13 C18 N2 118.3(2)
C17 C18 N2 122.6(3)
C17 C18 C13 119.0(3)
N2 C19 C20 109.2(2)
N2 C19 C21 106.0(3)
N2 C19 C22 112.8(3)
C21 C19 C20 109.6(3)
C22 C19 C20 109.3(3)
C22 C19 C21 109.9(3)
C24 C23 N4 113.1(2)
C25 C24 C23 120.5(3)
C25 C24 C29 119.0(3)
C29 C24 C23 120.3(3)
C26 C25 C24 121.4(3)
C25 C26 C27 119.5(3)
C26 C27 C28 120.2(3)
C27 C28 C29 120.8(3)
C24 C29 N3 118.7(2)
C28 C29 N3 122.4(3)
C28 C29 C24 118.8(3)
N3 C30 C31 108.9(2)
N3 C30 C32 106.8(3)
N3 C30 C33 113.1(2)
C31 C30 C32 108.0(3)
C31 C30 C33 109.8(3)
C32 C30 C33 110.2(3)
O1' N1' C7' 113.1(3)
O1' N1' C8' 108.5(3)
O1" N1' C7' 106.5(4)
O1" N1' C8' 112.1(5)
C7' N1' C8' 117.8(2)
O2' N2' C18' 105.7(3)
O2' N2' C19' 108.4(3)
O2" N2' C18' 118.0(3)
O2" N2' C19' 109.4(4)
C18' N2' C19' 117.1(2)
O3' N3' C29' 109.4(3)
O3' N3' C30' 108.0(3)
C29' N3' C30' 117.5(3)
C1' N4' C23' 111.2(2)
C12' N4' C1' 109.9(2)
C12' N4' C23' 110.9(2)
C2' C1' N4' 114.2(2)
C3' C2' C1' 118.0(3)
C3' C2' C7' 118.3(3)
C7' C2' C1' 123.6(3)
C2' C3' C4' 121.9(3)
C5' C4' C3' 119.5(3)
C4' C5' C6' 120.3(3)
C5' C6' C7' 121.3(3)
C2' C7' N1' 124.4(3)
C2' C7' C6' 118.6(3)
C6' C7' N1' 116.9(3)
N1' C8' C9' 106.9(3)
N1' C8' C10' 109.4(3)
N1' C8' C11' 112.3(3)
C9' C8' C10' 108.9(3)
C9' C8' C11' 111.0(3)
C11' C8' C10' 108.3(3)
C13' C12' N4' 114.3(2)
C14' C13' C12' 118.4(3)
C14' C13' C18' 118.5(3)
C18' C13' C12' 123.1(3)
C15' C14' C13' 121.1(3)
C16' C15' C14' 119.7(3)
C17' C16' C15' 120.2(3)
C16' C17' C18' 121.3(3)
C13' C18' N2' 121.7(3)
C17' C18' N2' 119.0(3)
C17' C18' C13' 119.2(3)
N2' C19' C20' 105.7(3)
C21' C19' N2' 111.9(3)
C21' C19' C20' 111.1(4)
C22' C19' N2' 110.0(3)
C22' C19' C20' 109.0(4)
C22' C19' C21' 109.2(3)
C24' C23' N4' 113.3(2)
C25' C24' C23' 117.2(3)
C29' C24' C23' 124.2(3)
C29' C24' C25' 118.5(3)
C26' C25' C24' 121.9(4)
C27' C26' C25' 119.4(4)
C26' C27' C28' 120.0(4)
C27' C28' C29' 121.4(4)
C24' C29' N3' 126.6(3)
C24' C29' C28' 118.7(4)
C28' C29' N3' 114.7(3)
N3' C30' C31' 106.4(4)
N3' C30' C32' 107.9(4)
N3' C30' C33' 112.7(3)
C31' C30' C32' 108.1(4)
C31' C30' C33' 111.4(4)
C33' C30' C32' 110.2(4)
O4 C35 C34 108.2(3)

loop_
_geom_bond_atom_site_label_1
_geom_bond_atom_site_label_2
_geom_bond_distance
O1 N1 1.484(5)
O2 N2 1.446(3)
O3 N3 1.451(3)
N1 C7 1.428(6)
N1 C8 1.497(6)
N2 C18 1.442(4)
N2 C19 1.507(4)
N3 C29 1.438(4)
N3 C30 1.508(4)
N4 C1 1.495(4)
N4 C12 1.518(4)
N4 C23 1.527(4)
C1 C2 1.526(5)
C2 C3 1.397(6)
C2 C7 1.378(6)
C3 C4 1.407(7)
C4 C5 1.382(10)
C5 C6 1.326(10)
C6 C7 1.406(6)
C8 C9 1.545(7)
C8 C10 1.559(7)
C8 C11 1.519(8)
C12 C13 1.504(4)
C13 C14 1.395(4)
C13 C18 1.400(4)
C14 C15 1.371(5)
C15 C16 1.383(6)
C16 C17 1.392(5)
C17 C18 1.395(4)
C19 C20 1.531(5)
C19 C21 1.530(4)
C19 C22 1.528(4)
C23 C24 1.508(4)
C24 C25 1.396(4)
C24 C29 1.410(4)
C25 C26 1.377(5)
C26 C27 1.384(5)
C27 C28 1.391(4)
C28 C29 1.395(4)
C30 C31 1.526(4)
C30 C32 1.531(4)
C30 C33 1.533(4)
O1' N1' 1.385(4)
O2' N2' 1.400(4)
O1" N1' 1.313(8)
O2" N2' 1.322(7)
O3' N3' 1.426(4)
N1' C7' 1.431(4)
N1' C8' 1.505(4)
N2' C18' 1.435(4)
N2' C19' 1.522(4)
N3' C29' 1.428(5)
N3' C30' 1.513(5)
N4' C1' 1.512(3)
N4' C12' 1.511(4)
N4' C23' 1.513(4)
C1' C2' 1.509(4)
C2' C3' 1.393(4)
C2' C7' 1.400(4)
C3' C4' 1.396(5)
C4' C5' 1.356(5)
C5' C6' 1.379(5)
C6' C7' 1.409(4)
C8' C9' 1.507(5)
C8' C10' 1.530(5)
C8' C11' 1.511(5)
C12' C13' 1.505(4)
C13' C14' 1.402(4)
C13' C18' 1.408(4)
C14' C15' 1.386(5)
C15' C16' 1.379(5)
C16' C17' 1.372(5)
C17' C18' 1.393(4)
C19' C20' 1.526(5)
C19' C21' 1.520(5)
C19' C22' 1.512(5)
C23' C24' 1.510(4)
C24' C25' 1.402(5)
C24' C29' 1.397(5)
C25' C26' 1.380(6)
C26' C27' 1.372(7)
C27' C28' 1.382(7)
C28' C29' 1.400(5)
C30' C31' 1.517(6)
C30' C32' 1.536(6)
C30' C33' 1.523(6)
C34 C35 1.486(5)
C35 O4 1.418(4)

loop_
_geom_hbond_atom_site_label_D
_geom_hbond_atom_site_label_H
_geom_hbond_atom_site_label_A
_geom_hbond_distance_DH
_geom_hbond_distance_HA
_geom_hbond_distance_DA
_geom_hbond_angle_DHA
_geom_hbond_publ_flag
O1 H1 I1 0.84 2.62 3.420(4) 159.8 yes
O2 H2 I1' 0.84 2.62 3.464(2) 179.8 yes
O3 H3 O4 0.84 1.97 2.764(4) 158.4 yes
N4 H4 N1 1.00 2.14 2.869(4) 128.5 yes
O1' H1' I1' 0.84 2.71 3.532(3) 166.5 yes
O2' H2' I1' 0.84 2.59 3.421(4) 168.2 yes
O1" H1" I1' 0.84 2.49 3.235(8) 149.1 yes
O2" H2" I1' 0.84 2.73 3.561(6) 171.7 yes
O3' H3' I1' 0.84 2.69 3.497(3) 162.8 yes
N4' H4' O1' 1.00 2.02 2.750(4) 127.6 yes
N4' H4' O2" 1.00 1.98 2.730(6) 129.9 yes
N4' H4' O3' 1.00 2.14 2.829(4) 124.8 yes
O4 H4a I1 0.84 2.65 3.485(3) 175.2 yes
